data_2229769
loop_
_publ_author_name
'Nichol, Gary S.'
'Sharma, Anuj'
'Li, Hong-Yu'

_publ_section_title
;
 <i>N</i>,<i>N</i>'-Bis(5-bromopyridin-2-yl)methanediamine
;
_journal_coeditor_code NG5123
_journal_issue 4
_journal_name_full 'Acta Crystallographica Section E'
_journal_page_first o833
_journal_paper_doi 10.1107/S160053681100821X
_journal_volume 67
_journal_year 2011
_chemical_formula_iupac 'C11 H10 Br2 N4'
_chemical_formula_moiety 'C11 H10 Br2 N4'
_chemical_formula_sum 'C11 H10 Br2 N4'
_chemical_formula_weight 358.05
_chemical_name_common
;
<i>N</i>,<i>N'</i>-bis(5-Bromopyridin-2-yl)methanediamine
;
_chemical_name_systematic
;
5-bromo-<i>N</i>-{[(5-bromopyridin-2-yl)amino]methyl}pyridin-2-amine
;
_space_group_IT_number 15
_symmetry_cell_setting monoclinic
_symmetry_space_group_name_Hall '-I 2ya'
_symmetry_space_group_name_H-M 'I 1 2/a 1'
_atom_sites_solution_hydrogens difmap
_atom_sites_solution_primary direct
_atom_sites_solution_secondary difmap
_audit_creation_method SHELXL-97
_cell_angle_alpha 90.00
_cell_angle_beta 98.326(3)
_cell_angle_gamma 90.00
_cell_formula_units_Z 4
_cell_length_a 11.9075(6)
_cell_length_b 4.0523(2)
_cell_length_c 25.8065(15)
_cell_measurement_reflns_used 6689
_cell_measurement_temperature 100(2)
_cell_measurement_theta_max 30.61
_cell_measurement_theta_min 3.19
_cell_volume 1232.11(11)
_computing_cell_refinement 'SAINT (Bruker, 2007)'
_computing_data_collection 'APEX2 (Bruker, 2007)'
_computing_data_reduction 'SAINT (Bruker, 2007)'
_computing_molecular_graphics 'ORTEP-3 for Windows (Farrugia, 1997)'
_computing_publication_material 'SHELXTL (Sheldrick, 2008), publCIF (Westrip, 2010) and local programs'
_computing_structure_refinement 'SHELXTL (Sheldrick, 2008)'
_computing_structure_solution 'SHELXTL (Sheldrick, 2008)'
_diffrn_ambient_temperature 100(2)
_diffrn_measured_fraction_theta_full 1.000
_diffrn_measured_fraction_theta_max 1.000
_diffrn_measurement_device_type 'Bruker Kappa APEXII DUO CCD'
_diffrn_measurement_method '\f and \w'
_diffrn_radiation_monochromator graphite
_diffrn_radiation_source 'fine-focus sealed tube with Miracol optics'
_diffrn_radiation_type MoK\a
_diffrn_radiation_wavelength 0.71073
_diffrn_reflns_av_R_equivalents 0.0230
_diffrn_reflns_av_sigmaI/netI 0.0145
_diffrn_reflns_limit_h_max 17
_diffrn_reflns_limit_h_min -16
_diffrn_reflns_limit_k_max 5
_diffrn_reflns_limit_k_min -5
_diffrn_reflns_limit_l_max 37
_diffrn_reflns_limit_l_min -36
_diffrn_reflns_number 11800
_diffrn_reflns_theta_full 30.67
_diffrn_reflns_theta_max 30.67
_diffrn_reflns_theta_min 1.59
_exptl_absorpt_coefficient_mu 6.561
_exptl_absorpt_correction_T_max 0.6750
_exptl_absorpt_correction_T_min 0.2974
_exptl_absorpt_correction_type numerical
_exptl_absorpt_process_details '(SADABS; Sheldrick, 1996)'
_exptl_crystal_colour colourless
_exptl_crystal_density_diffrn 1.930
_exptl_crystal_density_method 'not measured'
_exptl_crystal_description Rod
_exptl_crystal_F_000 696
_exptl_crystal_size_max 0.24
_exptl_crystal_size_mid 0.08
_exptl_crystal_size_min 0.07
_refine_diff_density_max 0.704
_refine_diff_density_min -0.470
_refine_ls_extinction_method none
_refine_ls_goodness_of_fit_ref 1.031
_refine_ls_hydrogen_treatment mixed
_refine_ls_matrix_type full
_refine_ls_number_parameters 98
_refine_ls_number_reflns 1903
_refine_ls_number_restraints 1
_refine_ls_restrained_S_all 1.032
_refine_ls_R_factor_all 0.0245
_refine_ls_R_factor_gt 0.0194
_refine_ls_shift/su_max 0.002
_refine_ls_shift/su_mean 0.000
_refine_ls_structure_factor_coef Fsqd
_refine_ls_weighting_details 'calc w=1/[\s^2^(Fo^2^)+(0.0253P)^2^+1.5219P] where P=(Fo^2^+2Fc^2^)/3'
_refine_ls_weighting_scheme calc
_refine_ls_wR_factor_gt 0.0488
_refine_ls_wR_factor_ref 0.0508
_reflns_number_gt 1674
_reflns_number_total 1903
_reflns_threshold_expression I>2\s(I)
_cod_data_source_file ng5123.cif
_cod_data_source_block I
_cod_original_sg_symbol_H-M 'I 2/a'
_cod_database_code 2229769
_cod_database_fobs_code 2229769

loop_
_symmetry_equiv_pos_as_xyz
'x, y, z'
'-x+1/2, y, -z'
'x+1/2, y+1/2, z+1/2'
'-x+1, y+1/2, -z+1/2'
'-x, -y, -z'
'x-1/2, -y, z'
'-x+1/2, -y+1/2, -z+1/2'
'x, -y+1/2, z+1/2'

loop_
_atom_site_type_symbol
_atom_site_label
_atom_site_fract_x
_atom_site_fract_y
_atom_site_fract_z
_atom_site_U_iso_or_equiv
_atom_site_adp_type
_atom_site_calc_flag
_atom_site_refinement_flags
_atom_site_occupancy
_atom_site_disorder_assembly
_atom_site_disorder_group
Br Br 0.596053(15) 1.07921(4) 0.214841(6) 0.02877(6) Uani d . 1 . .
N N1 0.54707(10) 0.7010(3) 0.06616(5) 0.0220(2) Uani d . 1 . .
N N2 0.65505(10) 0.4435(3) 0.01189(5) 0.0213(2) Uani d D 1 . .
H H2N 0.5900(11) 0.412(5) -0.0074(7) 0.026(5) Uiso d D 1 . .
C C1 0.64953(12) 0.5832(4) 0.05935(6) 0.0189(3) Uani d . 1 . .
C C2 0.74416(12) 0.6124(4) 0.09880(6) 0.0205(3) Uani d . 1 . .
H H2 0.8137(17) 0.536(5) 0.0930(8) 0.025(5) Uiso d . 1 . .
C C3 0.73085(13) 0.7578(4) 0.14580(6) 0.0224(3) Uani d . 1 . .
H H3 0.7917(16) 0.776(5) 0.1733(8) 0.026(5) Uiso d . 1 . .
C C4 0.62425(13) 0.8776(4) 0.15222(6) 0.0218(3) Uani d . 1 . .
C C5 0.53646(13) 0.8461(4) 0.11167(6) 0.0231(3) Uani d . 1 . .
H H5 0.4625(18) 0.923(5) 0.1152(9) 0.030(6) Uiso d . 1 . .
C C6 0.7500 0.2511(5) 0.0000 0.0207(4) Uani d S 1 . .
H H6 0.7804(16) 0.108(5) 0.0309(8) 0.024(5) Uiso d . 1 . .

loop_
_atom_site_aniso_label
_atom_site_aniso_U_11
_atom_site_aniso_U_22
_atom_site_aniso_U_33
_atom_site_aniso_U_12
_atom_site_aniso_U_13
_atom_site_aniso_U_23
Br 0.04319(11) 0.02711(9) 0.01784(8) -0.00538(7) 0.01056(6) -0.00376(6)
N1 0.0194(5) 0.0262(6) 0.0208(6) -0.0010(5) 0.0045(4) -0.0038(5)
N2 0.0166(5) 0.0286(6) 0.0188(6) -0.0013(5) 0.0033(4) -0.0050(5)
C1 0.0201(6) 0.0198(6) 0.0175(6) -0.0032(5) 0.0052(5) 0.0006(5)
C2 0.0192(6) 0.0231(7) 0.0192(6) -0.0013(5) 0.0030(5) 0.0023(5)
C3 0.0258(7) 0.0232(7) 0.0176(6) -0.0029(6) 0.0010(5) 0.0026(6)
C4 0.0294(7) 0.0214(6) 0.0159(6) -0.0049(5) 0.0074(5) -0.0013(5)
C5 0.0224(7) 0.0260(7) 0.0219(7) -0.0020(6) 0.0071(5) -0.0032(6)
C6 0.0227(9) 0.0204(9) 0.0199(9) 0.000 0.0067(7) 0.000

loop_
_atom_type_symbol
_atom_type_description
_atom_type_scat_dispersion_real
_atom_type_scat_dispersion_imag
_atom_type_scat_source
C C 0.0033 0.0016 'International Tables Vol C Tables 4.2.6.8 and 6.1.1.4'
H H 0.0000 0.0000 'International Tables Vol C Tables 4.2.6.8 and 6.1.1.4'
N N 0.0061 0.0033 'International Tables Vol C Tables 4.2.6.8 and 6.1.1.4'
Br Br -0.2901 2.4595 'International Tables Vol C Tables 4.2.6.8 and 6.1.1.4'

loop_
_geom_angle_atom_site_label_1
_geom_angle_atom_site_label_2
_geom_angle_atom_site_label_3
_geom_angle_site_symmetry_1
_geom_angle_site_symmetry_3
_geom_angle
_geom_angle_publ_flag
C1 N1 C5 . . 118.31(13) ?
H2N N2 C1 . . 115.0(14) ?
H2N N2 C6 . . 117.5(14) ?
C1 N2 C6 . . 123.94(11) ?
N1 C1 N2 . . 115.37(13) ?
N1 C1 C2 . . 121.41(13) ?
N2 C1 C2 . . 123.20(13) ?
C1 C2 H2 . . 120.1(13) ?
C1 C2 C3 . . 119.31(14) ?
H2 C2 C3 . . 120.6(13) ?
C2 C3 H3 . . 121.6(13) ?
C2 C3 C4 . . 118.51(14) ?
H3 C3 C4 . . 119.9(13) ?
Br C4 C3 . . 122.18(11) ?
Br C4 C5 . . 118.90(12) ?
C3 C4 C5 . . 118.92(14) ?
N1 C5 C4 . . 123.52(14) ?
N1 C5 H5 . . 115.8(13) ?
C4 C5 H5 . . 120.6(13) ?
N2 C6 N2 . 2_655 114.56(18) ?
N2 C6 H6 . . 110.2(11) ?
N2 C6 H6 2_655 . 106.1(11) ?

loop_
_geom_bond_atom_site_label_1
_geom_bond_atom_site_label_2
_geom_bond_site_symmetry_2
_geom_bond_distance
_geom_bond_publ_flag
Br C4 . 1.8838(15) ?
N1 C1 . 1.3452(19) ?
N1 C5 . 1.3356(19) ?
N2 H2N . 0.868(9) ?
N2 C1 . 1.3596(18) ?
N2 C6 . 1.4425(17) ?
C1 C2 . 1.410(2) ?
C2 H2 . 0.92(2) ?
C2 C3 . 1.378(2) ?
C3 H3 . 0.94(2) ?
C3 C4 . 1.391(2) ?
C4 C5 . 1.374(2) ?
C5 H5 . 0.95(2) ?
C6 N2 2_655 1.4425(17) ?
C6 H6 . 1.01(2) ?

loop_
_geom_hbond_atom_site_label_D
_geom_hbond_atom_site_label_H
_geom_hbond_atom_site_label_A
_geom_hbond_site_symmetry_A
_geom_hbond_distance_DH
_geom_hbond_distance_HA
_geom_hbond_distance_DA
_geom_hbond_angle_DHA
N2 H2N N1 5_665 0.868(9) 2.111(10) 2.9645(18) 168(2)

loop_
_geom_torsion_atom_site_label_1
_geom_torsion_atom_site_label_2
_geom_torsion_atom_site_label_3
_geom_torsion_atom_site_label_4
_geom_torsion_site_symmetry_1
_geom_torsion_site_symmetry_2
_geom_torsion_site_symmetry_3
_geom_torsion_site_symmetry_4
_geom_torsion
_geom_torsion_publ_flag
C5 N1 C1 N2 . . . . -178.95(14) ?
C5 N1 C1 C2 . . . . -0.4(2) ?
C6 N2 C1 N1 . . . . -168.30(15) ?
C6 N2 C1 C2 . . . . 13.2(2) ?
N1 C1 C2 C3 . . . . 1.6(2) ?
N2 C1 C2 C3 . . . . 179.98(14) ?
C1 C2 C3 C4 . . . . -1.4(2) ?
C2 C3 C4 Br . . . . 179.74(11) ?
C2 C3 C4 C5 . . . . 0.1(2) ?
C1 N1 C5 C4 . . . . -0.9(2) ?
Br C4 C5 N1 . . . . -178.55(12) ?
C3 C4 C5 N1 . . . . 1.1(2) ?
C1 N2 C6 N2 . . . 2_655 -80.54(14) ?
